data_7206128
loop_
_publ_author_name
'Grobelny, Pawel'
'Mukherjee, Arijit'
'Desiraju, Gautam R.'

_publ_section_title
;
 Drug-drug co-crystals: Temperature-dependent proton mobility in the
 molecular complex of isoniazid with 4-aminosalicylic acid
;
_journal_issue 13
_journal_name_full CrystEngComm
_journal_page_first 4358
_journal_paper_doi 10.1039/c0ce00842g
_journal_volume 13
_journal_year 2011
_chemical_compound_source 'see text'
_chemical_formula_moiety 'C13 H14 N4 O4, C7 H7 N O3, C6 H7 N3 O'
_chemical_formula_sum 'C26 H28 N8 O8'
_chemical_formula_weight 580.56
_chemical_name_common 'Isoniazid:4-aminosalicylic acid co-crystal'
_chemical_name_systematic ?
_space_group_IT_number 33
_symmetry_cell_setting orthorhombic
_symmetry_Int_Tables_number 33
_symmetry_space_group_name_Hall 'P 2c -2n'
_symmetry_space_group_name_H-M 'P n a 21'
_atom_sites_solution_hydrogens geom
_atom_sites_solution_primary direct
_atom_sites_solution_secondary difmap
_cell_angle_alpha 90
_cell_angle_beta 90
_cell_angle_gamma 90
_cell_formula_units_Z 4
_cell_length_a 21.879(9)
_cell_length_b 16.520(7)
_cell_length_c 7.263(3)
_cell_measurement_reflns_used 6746
_cell_measurement_temperature 160(2)
_cell_measurement_theta_max 27.5
_cell_measurement_theta_min 1.9
_cell_volume 2625.1(19)
_computing_publication_material 'PLATON (Spek, 2003)'
_diffrn_ambient_temperature 160(2)
_diffrn_detector CCD
_diffrn_detector_area_resol_mean 13.6612
_diffrn_measured_fraction_theta_full 0.998
_diffrn_measured_fraction_theta_max 0.998
_diffrn_measurement_details
;
scan:
Number of images: 180
Slice: -60.0000 - 120.0000
Image width: 1.0000
Exp time: 16.0000
Rotation axis: Omega
Omega: 0.0000
Chi: 54.0000
Phi: 0.0000
XTD: 49.4369
2theta: 29.5316
scan:
Number of images: 180
Slice: -60.0000 - 120.0000
Image width: 1.0000
Exp time: 16.0000
Rotation axis: Omega
Omega: 0.0000
Chi: 54.0000
Phi: 120.0000
XTD: 49.4369
2theta: 29.5316
scan:
Number of images: 67
Slice: -60.0000 - 7.0000
Image width: 1.0000
Exp time: 16.0000
Rotation axis: Omega
Omega: 0.0000
Chi: 54.0000
Phi: 240.0000
XTD: 49.4369
2theta: 29.5316

;
_diffrn_measurement_device
;
XtaLABmini: Fixed Chi 2 circle
;
_diffrn_measurement_device_type
;
Rigaku Mercury375R (2x2 bin mode)
;
_diffrn_measurement_method 'profile data from \w-scans'
_diffrn_measurement_specimen_support Fiber
_diffrn_orient_matrix_type d*Trek
_diffrn_orient_matrix_UB_11 0.016165
_diffrn_orient_matrix_UB_12 -0.135688
_diffrn_orient_matrix_UB_13 0.016806
_diffrn_orient_matrix_UB_21 0.060047
_diffrn_orient_matrix_UB_22 0.007396
_diffrn_orient_matrix_UB_23 0.001956
_diffrn_orient_matrix_UB_31 -0.002138
_diffrn_orient_matrix_UB_32 0.005361
_diffrn_orient_matrix_UB_33 0.045341
_diffrn_radiation_monochromator 'Graphite Monochromator'
_diffrn_radiation_probe x-ray
_diffrn_radiation_type MoK\a
_diffrn_radiation_wavelength 0.71075
_diffrn_reflns_av_R_equivalents 0.0493
_diffrn_reflns_av_sigmaI/netI 0.0295
_diffrn_reflns_limit_h_max 25
_diffrn_reflns_limit_h_min -28
_diffrn_reflns_limit_k_max 21
_diffrn_reflns_limit_k_min -21
_diffrn_reflns_limit_l_max 9
_diffrn_reflns_limit_l_min -9
_diffrn_reflns_number 21255
_diffrn_reflns_theta_full 27.44
_diffrn_reflns_theta_max 27.44
_diffrn_reflns_theta_min 1.54
_diffrn_source 'Sealed Tube'
_diffrn_source_current 12.0
_diffrn_source_power 0.6
_diffrn_source_voltage 50.0
_exptl_absorpt_coefficient_mu 0.112
_exptl_absorpt_correction_T_max 1.000
_exptl_absorpt_correction_T_min 0.836
_exptl_absorpt_correction_type multi-scan
_exptl_absorpt_process_details 'Jacobson, R. (1998) Private communication'
_exptl_crystal_colour Yellow
_exptl_crystal_density_diffrn 1.469
_exptl_crystal_density_method 'Not Measured'
_exptl_crystal_description Block
_exptl_crystal_F_000 1216
_exptl_crystal_size_max 0.40
_exptl_crystal_size_mid 0.30
_exptl_crystal_size_min 0.15
_refine_diff_density_max 0.235
_refine_diff_density_min -0.208
_refine_diff_density_rms 0.057
_refine_ls_extinction_method none
_refine_ls_goodness_of_fit_ref 1.171
_refine_ls_hydrogen_treatment refall
_refine_ls_matrix_type full
_refine_ls_number_parameters 492
_refine_ls_number_reflns 3245
_refine_ls_number_restraints 1
_refine_ls_restrained_S_all 1.171
_refine_ls_R_factor_all 0.0436
_refine_ls_R_factor_gt 0.0386
_refine_ls_shift/su_max 0.000
_refine_ls_shift/su_mean 0.000
_refine_ls_structure_factor_coef Fsqd
_refine_ls_weighting_details 'calc w=1/[\s^2^(Fo^2^)+(0.0667P)^2^+0.2333P] where P=(Fo^2^+2Fc^2^)/3'
_refine_ls_weighting_scheme calc
_refine_ls_wR_factor_gt 0.1053
_refine_ls_wR_factor_ref 0.1169
_reflns_number_gt 3040
_reflns_number_total 3245
_reflns_threshold_expression >2\s(I)
_cod_data_source_file c0ce00842g.txt
_cod_data_source_block datam4
_cod_depositor_comments
;
The following automatic conversions were performed:

'_symmetry_cell_setting' value 'Orthorhombic' changed to
'orthorhombic' according to
/home/saulius/struct/CIF-dictionaries/cif_core.dic dictionary named
'cif_core.dic' version 2.4.1 from
2010-06-29.

'_exptl_absorpt_correction_type' value 'Multi-scan'
changed to 'multi-scan' according to
/home/saulius/struct/CIF-dictionaries/cif_core.dic dictionary named
'cif_core.dic' version 2.4.1 from 2010-06-29.

Automatic conversion script
Id: cif_fix_values 1715 2011-07-08 13:25:40Z adriana 
;
_cod_original_cell_volume 2625.3(19)
_cod_database_code 7206128

loop_
_symmetry_equiv_pos_site_id
_symmetry_equiv_pos_as_xyz
1 x,y,z
2 -x,-y,1/2+z
3 1/2-x,1/2+y,1/2+z
4 1/2+x,1/2-y,z

loop_
_atom_site_aniso_label
_atom_site_aniso_U_11
_atom_site_aniso_U_22
_atom_site_aniso_U_33
_atom_site_aniso_U_23
_atom_site_aniso_U_13
_atom_site_aniso_U_12
O2 0.0233(9) 0.0314(9) 0.0634(13) 0.0035(10) -0.0022(10) -0.0080(7)
O6 0.0307(10) 0.0282(9) 0.0568(13) -0.0005(9) -0.0051(10) 0.0063(7)
O7 0.0284(10) 0.0243(8) 0.0608(13) 0.0021(9) -0.0081(10) -0.0023(7)
O8 0.0200(9) 0.0395(10) 0.0528(13) 0.0050(9) -0.0011(9) 0.0042(7)
N4 0.0284(11) 0.0260(10) 0.0364(12) 0.0009(10) -0.0040(10) -0.0027(8)
N5 0.0279(11) 0.0200(9) 0.0464(13) -0.0009(10) -0.0050(11) -0.0022(8)
N6 0.0406(13) 0.0204(10) 0.0544(16) -0.0003(11) -0.0016(13) -0.0027(9)
N8 0.0340(14) 0.0280(10) 0.0483(14) -0.0006(11) -0.0034(12) -0.0076(10)
C7 0.0229(12) 0.0284(12) 0.0361(13) 0.0032(11) -0.0007(11) -0.0034(9)
C8 0.0227(12) 0.0291(13) 0.0286(14) -0.0008(10) -0.0013(10) -0.0017(10)
C9 0.0223(11) 0.0239(10) 0.0282(11) -0.0003(10) -0.0042(10) -0.0032(8)
C10 0.0202(11) 0.0298(11) 0.0297(12) -0.0015(10) -0.0025(10) -0.0035(9)
C11 0.0259(12) 0.0291(11) 0.0341(13) -0.0010(10) -0.0037(11) 0.0010(10)
C12 0.0264(12) 0.0264(10) 0.0319(12) -0.0008(11) -0.0040(11) -0.0023(9)
C20 0.0205(11) 0.0282(11) 0.0287(11) -0.0023(10) 0.0009(10) -0.0007(9)
C21 0.0209(11) 0.0342(12) 0.0266(12) 0.0013(10) 0.0003(10) 0.0028(9)
C22 0.0207(11) 0.0370(13) 0.0310(13) 0.0006(11) -0.0016(10) -0.0062(10)
C23 0.0286(12) 0.0301(11) 0.0254(11) -0.0012(10) -0.0005(11) -0.0069(9)
C24 0.0255(12) 0.0272(12) 0.0308(14) -0.0008(10) 0.0000(11) -0.0015(10)
C25 0.0216(12) 0.0272(11) 0.0293(13) -0.0007(10) -0.0024(10) -0.0010(9)
C26 0.0264(12) 0.0259(11) 0.0342(13) -0.0022(10) 0.0002(11) 0.0033(9)
O3 0.0284(10) 0.0268(8) 0.0647(15) -0.0051(9) -0.0029(10) -0.0048(7)
O4 0.0260(9) 0.0254(8) 0.0628(13) -0.0005(10) -0.0032(10) 0.0002(7)
O5 0.0219(9) 0.0314(9) 0.0487(11) -0.0013(9) -0.0058(9) -0.0052(7)
N7 0.0336(13) 0.0261(10) 0.0532(16) 0.0000(11) -0.0048(12) 0.0022(9)
C13 0.0242(11) 0.0247(10) 0.0278(11) -0.0017(10) 0.0014(10) -0.0037(9)
C14 0.0213(11) 0.0305(12) 0.0284(11) -0.0014(10) 0.0028(10) -0.0050(9)
C15 0.0207(11) 0.0317(12) 0.0286(13) 0.0017(10) -0.0001(10) -0.0013(9)
C16 0.0275(12) 0.0276(11) 0.0281(12) -0.0016(10) 0.0030(11) -0.0008(9)
C17 0.0247(12) 0.0287(12) 0.0312(13) -0.0043(11) -0.0003(11) -0.0053(9)
C18 0.0196(11) 0.0318(12) 0.0294(13) -0.0002(11) -0.0005(10) -0.0020(9)
C19 0.0254(12) 0.0284(12) 0.0357(13) -0.0013(11) 0.0002(11) -0.0014(9)
O1 0.0254(9) 0.0333(9) 0.0580(13) 0.0050(10) 0.0059(10) 0.0053(7)
N1 0.0280(10) 0.0273(9) 0.0355(12) 0.0024(10) 0.0003(9) -0.0009(8)
N2 0.0249(11) 0.0248(10) 0.0606(16) 0.0004(12) 0.0074(12) 0.0018(8)
N3 0.0318(12) 0.0249(10) 0.077(2) 0.0028(14) 0.0049(16) -0.0019(9)
C1 0.0263(12) 0.0349(13) 0.0326(13) 0.0026(11) -0.0014(11) 0.0007(10)
C2 0.0231(12) 0.0308(13) 0.0309(14) 0.0013(10) -0.0015(10) -0.0030(10)
C3 0.0214(11) 0.0297(11) 0.0249(11) 0.0010(10) 0.0039(10) 0.0003(9)
C4 0.0214(11) 0.0367(13) 0.0304(12) 0.0012(11) 0.0005(10) 0.0015(10)
C5 0.0247(13) 0.0327(12) 0.0356(13) -0.0024(11) -0.0011(11) -0.0040(10)
C6 0.0230(12) 0.0282(11) 0.0342(13) 0.0011(11) 0.0040(10) 0.0039(9)

loop_
_atom_site_label
_atom_site_type_symbol
_atom_site_thermal_displace_type
_atom_site_fract_x
_atom_site_fract_y
_atom_site_fract_z
_atom_site_occupancy
_atom_site_U_iso_or_equiv
_atom_site_calc_flag
_atom_site_refinement_flags
O2 O Uani 0.11423(9) 0.10547(11) 0.9162(4) 1.000 0.0394(6) . .
O6 O Uani 0.31662(9) 0.50669(11) 0.9862(3) 1.000 0.0386(6) . .
O7 O Uani 0.22124(8) 0.53733(10) 0.9008(4) 1.000 0.0378(6) . .
O8 O Uani 0.39842(9) 0.61723(12) 0.9902(3) 1.000 0.0374(6) . .
N4 N Uani 0.20085(10) 0.38484(12) 0.9102(4) 1.000 0.0303(6) . .
N5 N Uani 0.21581(10) 0.08116(12) 0.9303(4) 1.000 0.0314(6) . .
N6 N Uani 0.21012(13) -0.00505(13) 0.9284(4) 1.000 0.0385(8) . .
N8 N Uani 0.33249(12) 0.89188(13) 0.9192(4) 1.000 0.0368(7) . .
C7 C Uani 0.24334(12) 0.33388(15) 0.8459(4) 1.000 0.0291(7) . .
C8 C Uani 0.23515(11) 0.25018(15) 0.8474(4) 1.000 0.0268(8) . .
C9 C Uani 0.18114(11) 0.21922(13) 0.9174(4) 1.000 0.0248(6) . .
C10 C Uani 0.13691(11) 0.27230(15) 0.9814(4) 1.000 0.0266(7) . .
C11 C Uani 0.14837(11) 0.35537(15) 0.9765(4) 1.000 0.0297(7) . .
C12 C Uani 0.16715(11) 0.12957(14) 0.9222(4) 1.000 0.0282(7) . .
C20 C Uani 0.29276(11) 0.64374(14) 0.9184(4) 1.000 0.0258(6) . .
C21 C Uani 0.35268(11) 0.67117(15) 0.9542(3) 1.000 0.0272(7) . .
C22 C Uani 0.36580(12) 0.75324(16) 0.9539(4) 1.000 0.0296(7) . .
C23 C Uani 0.32016(11) 0.81085(14) 0.9175(4) 1.000 0.0280(7) . .
C24 C Uani 0.26096(12) 0.78345(15) 0.8712(4) 1.000 0.0278(7) . .
C25 C Uani 0.24848(11) 0.70161(14) 0.8725(3) 1.000 0.0260(7) . .
C26 C Uani 0.27738(11) 0.55718(14) 0.9363(4) 1.000 0.0288(7) . .
O3 O Uani 0.42397(9) 0.00228(10) 0.1144(3) 1.000 0.0400(7) . .
O4 O Uani 0.52130(8) 0.03651(10) 0.1708(4) 1.000 0.0381(6) . .
O5 O Uani 0.34717(8) 0.11651(11) 0.0365(3) 1.000 0.0340(6) . .
N7 N Uani 0.40891(12) 0.38968(13) 0.1445(4) 1.000 0.0376(8) . .
C13 C Uani 0.44925(11) 0.14109(14) 0.1486(4) 1.000 0.0256(6) . .
C14 C Uani 0.39152(11) 0.16921(15) 0.0928(4) 1.000 0.0267(7) . .
C15 C Uani 0.37828(11) 0.25136(15) 0.0914(4) 1.000 0.0270(7) . .
C16 C Uani 0.42225(11) 0.30809(14) 0.1448(4) 1.000 0.0277(7) . .
C17 C Uani 0.48001(12) 0.28058(15) 0.2045(4) 1.000 0.0282(7) . .
C18 C Uani 0.49271(11) 0.19888(15) 0.2048(4) 1.000 0.0269(7) . .
C19 C Uani 0.46390(11) 0.05427(15) 0.1436(4) 1.000 0.0298(7) . .
O1 O Uani 0.37605(8) 0.39971(11) 0.6692(3) 1.000 0.0389(6) . .
N1 N Uani 0.45661(10) 0.11683(13) 0.6594(3) 1.000 0.0303(6) . .
N2 N Uani 0.47756(10) 0.42099(12) 0.6511(4) 1.000 0.0368(7) . .
N3 N Uani 0.47327(12) 0.50616(14) 0.6510(6) 1.000 0.0446(8) . .
C1 C Uani 0.50058(12) 0.16618(16) 0.7196(4) 1.000 0.0313(7) . .
C2 C Uani 0.49473(12) 0.24952(15) 0.7230(4) 1.000 0.0283(8) . .
C3 C Uani 0.44037(11) 0.28353(14) 0.6619(4) 1.000 0.0253(6) . .
C4 C Uani 0.39409(12) 0.23248(17) 0.6012(4) 1.000 0.0295(7) . .
C5 C Uani 0.40384(12) 0.14951(16) 0.6013(4) 1.000 0.0310(7) . .
C6 C Uani 0.42816(11) 0.37308(14) 0.6611(4) 1.000 0.0285(7) . .
H5A H Uiso 0.2558(15) 0.1001(17) 0.950(5) 1.000 0.036(8) . .
H6A H Uiso 0.202(3) -0.028(4) 0.809(11) 1.000 0.12(2) . .
H6B H Uiso 0.1848(18) -0.023(2) 1.014(6) 1.000 0.045(10) . .
H7 H Uiso 0.2801(14) 0.3551(18) 0.811(5) 1.000 0.031(8) . .
H7O H Uiso 0.212(2) 0.467(3) 0.902(9) 1.000 0.101(17) . .
H8 H Uiso 0.2671(14) 0.2138(19) 0.796(5) 1.000 0.038(9) . .
H8A H Uiso 0.3666(18) 0.909(2) 0.961(6) 1.000 0.048(10) . .
H8B H Uiso 0.2998(14) 0.9247(18) 0.920(5) 1.000 0.028(7) . .
H8O H Uiso 0.370(2) 0.565(3) 0.981(8) 1.000 0.098(17) . .
H10 H Uiso 0.0982(14) 0.2524(19) 1.035(5) 1.000 0.036(8) . .
H11 H Uiso 0.1185(14) 0.3974(18) 1.029(5) 1.000 0.032(8) . .
H22 H Uiso 0.4030(16) 0.773(2) 0.985(5) 1.000 0.043(9) . .
H24 H Uiso 0.2293(14) 0.8226(19) 0.849(5) 1.000 0.037(9) . .
H25 H Uiso 0.2071(13) 0.6780(17) 0.841(5) 1.000 0.031(8) . .
H4O H Uiso 0.533(2) -0.020(3) 0.166(9) 1.000 0.082(14) . .
H5O H Uiso 0.3629(16) 0.063(2) 0.052(6) 1.000 0.050(10) . .
H7A H Uiso 0.4420(16) 0.428(2) 0.159(6) 1.000 0.053(10) . .
H7B H Uiso 0.3759(19) 0.404(2) 0.068(6) 1.000 0.058(12) . .
H15 H Uiso 0.3343(16) 0.2668(19) 0.057(5) 1.000 0.045(9) . .
H17 H Uiso 0.5099(14) 0.3200(18) 0.243(5) 1.000 0.032(8) . .
H18 H Uiso 0.5293(14) 0.1806(17) 0.247(5) 1.000 0.030(8) . .
H1 H Uiso 0.5382(14) 0.1348(19) 0.765(5) 1.000 0.040(9) . .
H2 H Uiso 0.5229(14) 0.2775(19) 0.763(5) 1.000 0.034(8) . .
H2N H Uiso 0.5151(18) 0.406(2) 0.627(6) 1.000 0.059(12) . .
H3A H Uiso 0.443(2) 0.520(3) 0.550(7) 1.000 0.062(12) . .
H3B H Uiso 0.453(2) 0.516(3) 0.757(7) 1.000 0.058(12) . .
H4 H Uiso 0.3569(16) 0.253(2) 0.564(5) 1.000 0.047(10) . .
H5 H Uiso 0.3712(15) 0.1095(19) 0.561(5) 1.000 0.041(9) . .

loop_
_atom_type_symbol
_atom_type_description
_atom_type_scat_dispersion_real
_atom_type_scat_dispersion_imag
_atom_type_scat_source
O O 0.0106 0.0060 'International Tables Vol C Tables 4.2.6.8 and 6.1.1.4'
N N 0.0061 0.0033 'International Tables Vol C Tables 4.2.6.8 and 6.1.1.4'
H H 0.0000 0.0000 'International Tables Vol C Tables 4.2.6.8 and 6.1.1.4'
C C 0.0033 0.0016 'International Tables Vol C Tables 4.2.6.8 and 6.1.1.4'

loop_
_geom_angle_atom_site_label_1
_geom_angle_atom_site_label_2
_geom_angle_atom_site_label_3
_geom_angle
_geom_angle_site_symmetry_1
_geom_angle_site_symmetry_2
_geom_angle_site_symmetry_3
_geom_angle_publ_flag
C26 O7 H7O 114(2) . . . no
C21 O8 H8O 95(3) . . . no
C19 O4 H4O 118(3) . . . no
C14 O5 H5O 107(2) . . . no
C7 N4 C11 119.6(2) . . . yes
N6 N5 C12 121.9(2) . . . yes
C11 N4 H7O 122(2) . . . no
C7 N4 H7O 119(2) . . . no
C12 N5 H5A 123.4(17) . . . no
N6 N5 H5A 114.5(17) . . . no
H6A N6 H6B 113(5) . . . no
N5 N6 H6B 113(2) . . . no
N5 N6 H6A 115(4) . . . no
H8A N8 H8B 120(3) . . . no
C23 N8 H8B 115.8(19) . . . no
C23 N8 H8A 120(2) . . . no
C16 N7 H7A 119(2) . . . no
H7A N7 H7B 118(3) . . . no
C16 N7 H7B 114(2) . . . no
C1 N1 C5 118.5(2) . . . yes
N3 N2 C6 122.4(2) . . . yes
C6 N2 H2N 127(2) . . . no
N3 N2 H2N 110(2) . . . no
N2 N3 H3B 102(3) . . . no
N2 N3 H3A 106(3) . . . no
H3A N3 H3B 105(4) . . . no
N4 C7 C8 122.1(2) . . . yes
C7 C8 C9 118.6(2) . . . no
C8 C9 C12 122.9(2) . . . no
C10 C9 C12 118.1(2) . . . no
C8 C9 C10 119.0(2) . . . no
C9 C10 C11 119.2(2) . . . no
N4 C11 C10 121.4(2) . . . yes
O2 C12 N5 124.2(2) . . . yes
O2 C12 C9 120.6(2) . . . yes
N5 C12 C9 115.3(2) . . . yes
C25 C20 C26 121.7(2) . . . no
C21 C20 C26 120.5(2) . . . no
C21 C20 C25 117.8(2) . . . no
O8 C21 C22 119.1(2) . . . yes
O8 C21 C20 120.4(2) . . . yes
C20 C21 C22 120.4(2) . . . no
C21 C22 C23 121.1(2) . . . no
N8 C23 C22 121.5(2) . . . yes
C22 C23 C24 118.7(2) . . . no
N8 C23 C24 119.8(2) . . . yes
C23 C24 C25 119.6(2) . . . no
C20 C25 C24 122.2(2) . . . no
O6 C26 C20 121.0(2) . . . yes
O7 C26 C20 116.3(2) . . . yes
O6 C26 O7 122.6(2) . . . yes
C8 C7 H7 119.7(19) . . . no
N4 C7 H7 117.9(19) . . . no
C7 C8 H8 120.4(18) . . . no
C9 C8 H8 121.0(18) . . . no
C11 C10 H10 119.4(19) . . . no
C9 C10 H10 121.3(19) . . . no
C10 C11 H11 122.8(17) . . . no
N4 C11 H11 115.7(17) . . . no
C21 C22 H22 123(2) . . . no
C23 C22 H22 116(2) . . . no
C23 C24 H24 119.0(19) . . . no
C25 C24 H24 121.2(19) . . . no
C20 C25 H25 114.2(16) . . . no
C24 C25 H25 123.6(16) . . . no
C14 C13 C18 117.8(2) . . . no
C14 C13 C19 120.8(2) . . . no
C18 C13 C19 121.4(2) . . . no
O5 C14 C13 120.9(2) . . . yes
C13 C14 C15 120.9(2) . . . no
O5 C14 C15 118.2(2) . . . yes
C14 C15 C16 120.7(2) . . . no
C15 C16 C17 119.1(2) . . . no
N7 C16 C15 120.6(2) . . . yes
N7 C16 C17 120.3(2) . . . yes
C16 C17 C18 119.8(2) . . . no
C13 C18 C17 121.8(2) . . . no
O3 C19 O4 123.2(2) . . . yes
O4 C19 C13 115.2(2) . . . yes
O3 C19 C13 121.7(2) . . . yes
C16 C15 H15 123.1(18) . . . no
C14 C15 H15 116.1(18) . . . no
C16 C17 H17 118.6(18) . . . no
C18 C17 H17 121.6(18) . . . no
C13 C18 H18 117.9(18) . . . no
C17 C18 H18 120.2(18) . . . no
N1 C1 C2 123.2(2) . . . yes
C1 C2 C3 118.5(2) . . . no
C2 C3 C4 118.7(2) . . . no
C4 C3 C6 117.8(2) . . . no
C2 C3 C6 123.5(2) . . . no
C3 C4 C5 119.2(2) . . . no
N1 C5 C4 122.0(2) . . . yes
O1 C6 C3 121.3(2) . . . yes
N2 C6 C3 116.0(2) . . . yes
O1 C6 N2 122.8(2) . . . yes
N1 C1 H1 112.0(18) . . . no
C2 C1 H1 124.8(18) . . . no
C1 C2 H2 120(2) . . . no
C3 C2 H2 122(2) . . . no
C3 C4 H4 121(2) . . . no
C5 C4 H4 120(2) . . . no
N1 C5 H5 115.7(19) . . . no
C4 C5 H5 122.3(19) . . . no

loop_
_geom_bond_atom_site_label_1
_geom_bond_atom_site_label_2
_geom_bond_distance
_geom_bond_site_symmetry_1
_geom_bond_site_symmetry_2
_geom_bond_publ_flag
O2 C12 1.225(3) . . yes
O6 C26 1.251(3) . . yes
O7 C26 1.297(3) . . yes
O8 C21 1.365(3) . . yes
O7 H7O 1.18(5) . . no
O8 H8O 1.07(5) . . no
O3 C19 1.243(3) . . yes
O4 C19 1.305(3) . . yes
O5 C14 1.366(3) . . yes
O4 H4O 0.97(5) . . no
O5 H5O 0.96(3) . . no
O1 C6 1.224(3) . . yes
N4 C7 1.338(3) . . yes
N4 C11 1.337(3) . . yes
N5 N6 1.430(3) . . yes
N5 C12 1.333(3) . . yes
N8 C23 1.366(3) . . yes
N4 H7O 1.38(5) . . no
N5 H5A 0.94(3) . . no
N6 H6A 0.96(8) . . no
N6 H6B 0.88(4) . . no
N8 H8A 0.85(4) . . no
N8 H8B 0.90(3) . . no
N7 C16 1.379(3) . . yes
N7 H7B 0.94(4) . . no
N7 H7A 0.97(3) . . no
N1 C5 1.343(3) . . yes
N1 C1 1.335(3) . . yes
N2 C6 1.342(3) . . yes
N2 N3 1.410(3) . . yes
N2 H2N 0.88(4) . . no
N3 H3A 1.01(5) . . no
N3 H3B 0.90(5) . . no
C7 C8 1.394(4) . . no
C8 C9 1.384(4) . . no
C9 C10 1.386(3) . . no
C9 C12 1.513(3) . . no
C10 C11 1.396(4) . . no
C20 C25 1.401(3) . . no
C20 C26 1.475(3) . . no
C20 C21 1.411(3) . . no
C21 C22 1.386(4) . . no
C22 C23 1.405(4) . . no
C23 C24 1.413(4) . . no
C24 C25 1.379(3) . . no
C7 H7 0.91(3) . . no
C8 H8 1.00(3) . . no
C10 H10 0.99(3) . . no
C11 H11 1.03(3) . . no
C22 H22 0.91(4) . . no
C24 H24 0.96(3) . . no
C25 H25 1.01(3) . . no
C13 C14 1.406(4) . . no
C13 C19 1.470(3) . . no
C13 C18 1.408(4) . . no
C14 C15 1.388(4) . . no
C15 C16 1.398(4) . . no
C16 C17 1.411(4) . . no
C17 C18 1.378(4) . . no
C15 H15 1.03(3) . . no
C17 H17 0.96(3) . . no
C18 H18 0.91(3) . . no
C1 C2 1.383(4) . . no
C2 C3 1.388(4) . . no
C3 C4 1.390(4) . . no
C3 C6 1.503(3) . . no
C4 C5 1.387(4) . . no
C1 H1 1.03(3) . . no
C2 H2 0.82(3) . . no
C4 H4 0.92(3) . . no
C5 H5 1.02(3) . . no

loop_
_geom_contact_atom_site_label_1
_geom_contact_atom_site_label_2
_geom_contact_distance
_geom_contact_site_symmetry_1
_geom_contact_site_symmetry_2
_geom_contact_publ_flag
O1 N3 2.763(3) . . no
O1 C7 3.356(4) . . no
O1 O6 3.180(3) . . no
O1 N6 3.015(4) . 3_554 no
O2 N6 2.783(3) . . no
O2 N3 3.044(4) . 3_545 no
O2 O8 3.113(4) . 3_544 no
O3 C1 3.325(3) . 2_654 no
O3 O5 2.589(3) . . no
O3 N8 3.057(3) . 1_544 no
O4 N1 2.580(3) . 2_654 no
O4 C1 3.401(3) . 2_654 no
O5 O3 2.589(3) . . no
O5 N5 3.033(3) . 1_554 no
O6 N7 3.023(3) . 1_556 no
O6 O1 3.180(3) . . no
O6 O8 2.557(3) . . no
O8 N2 3.021(3) . 2_665 no
O8 O2 3.113(4) . 3_555 no
O8 O6 2.557(3) . . no
O1 H7 2.45(3) . . no
O1 H3B 2.63(5) . . no
O1 H4 2.58(3) . . no
O1 H7B 2.90(4) . 1_556 no
O1 H3A 2.62(5) . . no
O1 H6B 2.16(4) . 3_554 no
O2 H6B 2.72(4) . . no
O2 H10 2.60(3) . . no
O2 H3A 2.12(5) . 3_545 no
O3 H8A 2.28(4) . 1_544 no
O3 H1 2.65(3) . 2_654 no
O3 H5O 1.73(3) . . no
O4 H11 2.60(3) . 4_554 no
O4 H18 2.45(3) . . no
O5 H25 2.71(3) . 3_544 no
O5 H5A 2.11(3) . 1_554 no
O6 H7B 2.22(4) . 1_556 no
O6 H8O 1.51(5) . . no
O6 H6A 2.45(8) . 3_555 no
O7 H25 2.38(3) . . no
O7 H5 2.62(3) . 3_555 no
O8 H3B 2.66(5) . . no
O8 H2N 2.17(4) . 2_665 no
O8 H17 2.89(3) . 2_665 no
N1 O4 2.580(3) . 2_655 no
N1 C19 3.321(4) . 2_655 no
N2 O8 3.021(3) . 2_664 no
N3 O2 3.044(4) . 3_554 no
N3 O1 2.763(3) . . no
N3 N7 3.100(4) . 2_665 no
N5 O5 3.033(3) . 1_556 no
N6 O2 2.783(3) . . no
N6 N8 3.174(4) . 1_545 no
N6 O1 3.015(4) . 3_545 no
N7 N3 3.100(4) . 2_664 no
N7 O6 3.023(3) . 1_554 no
N8 C11 3.298(4) . 3_554 no
N8 N6 3.174(4) . 1_565 no
N8 O3 3.057(3) . 1_566 no
N1 H4O 1.62(5) . 2_655 no
N2 H2 2.70(3) . . no
N3 H7A 2.15(3) . 2_665 no
N5 H8 2.65(3) . . no
N6 H8B 2.28(3) . 1_545 no
N6 H24 2.94(3) . 1_545 no
C1 O4 3.401(3) . 2_655 no
C1 C13 3.338(4) . 1_556 no
C1 C18 3.569(4) . 1_556 no
C1 O3 3.325(3) . 2_655 no
C2 C16 3.583(4) . 1_556 no
C2 C17 3.549(4) . 1_556 no
C2 C18 3.598(4) . 1_556 no
C3 C15 3.444(4) . 1_556 no
C3 C16 3.553(4) . 1_556 no
C3 C17 3.434(4) . . no
C4 C17 3.531(4) . . no
C4 C25 3.571(4) . 3_544 no
C4 C15 3.591(4) . 1_556 no
C4 C16 3.596(4) . . no
C5 C13 3.438(4) . . no
C5 C18 3.569(4) . . no
C5 C14 3.595(4) . 1_556 no
C7 O1 3.356(4) . . no
C7 C24 3.548(4) . 3_544 no
C7 C23 3.429(4) . 3_544 no
C8 C25 3.559(4) . 3_544 no
C8 C15 3.598(4) . 1_556 no
C8 C24 3.503(4) . 3_544 no
C8 C23 3.495(4) . 3_544 no
C9 C21 3.535(4) . 3_544 no
C9 C22 3.564(4) . 3_544 no
C10 C23 3.365(4) . 3_545 no
C10 C22 3.447(4) . 3_545 no
C10 C18 3.580(4) . 4_456 no
C11 C23 3.358(4) . 3_545 no
C11 N8 3.298(4) . 3_545 no
C12 C21 3.495(4) . 3_544 no
C13 C1 3.338(4) . 1_554 no
C13 C5 3.438(4) . . no
C14 C5 3.595(4) . 1_554 no
C15 C25 3.541(4) . 3_544 no
C15 C8 3.598(4) . 1_554 no
C15 C3 3.444(4) . 1_554 no
C15 C4 3.591(4) . 1_554 no
C16 C2 3.583(4) . 1_554 no
C16 C3 3.553(4) . 1_554 no
C16 C4 3.596(4) . . no
C17 C4 3.531(4) . . no
C17 C2 3.549(4) . 1_554 no
C17 C3 3.434(4) . . no
C18 C1 3.569(4) . 1_554 no
C18 C5 3.569(4) . . no
C18 C2 3.598(4) . 1_554 no
C18 C10 3.580(4) . 4_554 no
C19 N1 3.321(4) . 2_654 no
C21 C12 3.495(4) . 3_555 no
C21 C9 3.535(4) . 3_555 no
C22 C10 3.447(4) . 3_554 no
C22 C9 3.564(4) . 3_555 no
C23 C10 3.365(4) . 3_554 no
C23 C8 3.495(4) . 3_555 no
C23 C11 3.358(4) . 3_554 no
C23 C7 3.429(4) . 3_555 no
C24 C8 3.503(4) . 3_555 no
C24 C7 3.548(4) . 3_555 no
C25 C15 3.541(4) . 3_555 no
C25 C4 3.571(4) . 3_555 no
C25 C8 3.559(4) . 3_555 no
C1 H4O 2.55(5) . 2_655 no
C1 H22 2.89(4) . 2_664 no
C2 H22 2.85(4) . 2_664 no
C2 H2N 2.71(3) . . no
C4 H25 3.05(3) . 3_544 no
C5 H4O 2.59(5) . 2_655 no
C7 H15 2.75(4) . 1_556 no
C8 H5A 2.63(3) . . no
C8 H15 2.66(4) . 1_556 no
C10 H1 3.08(3) . 4_455 no
C10 H2 3.07(3) . 4_455 no
C11 H1 2.86(3) . 4_455 no
C14 H25 2.82(3) . 3_544 no
C15 H25 2.87(3) . 3_544 no
C17 H10 2.92(3) . 4_554 no
C18 H10 2.74(3) . 4_554 no
C18 H22 3.09(4) . 2_664 no
C19 H5O 2.31(4) . . no
C22 H18 2.95(3) . 2_665 no
C24 H4 2.98(4) . 3_555 no
C25 H4 2.82(4) . 3_555 no
C26 H8O 2.06(4) . . no
C26 H6A 3.08(8) . 3_555 no
H1 H4O 2.56(6) . 2_655 no
H1 O3 2.65(3) . 2_655 no
H1 C11 2.86(3) . 4_555 no
H1 C10 3.08(3) . 4_555 no
H2 N2 2.70(3) . . no
H2 C10 3.07(3) . 4_555 no
H2 H2N 2.35(5) . . no
H2N C2 2.71(3) . . no
H2N O8 2.17(4) . 2_664 no
H2N H2 2.35(5) . . no
H3A O1 2.62(5) . . no
H3A O2 2.12(5) . 3_554 no
H3B H7A 2.58(6) . 2_665 no
H3B O1 2.63(5) . . no
H3B H8O 2.57(7) . . no
H3B O8 2.66(5) . . no
H4 C24 2.98(4) . 3_544 no
H4 O1 2.58(3) . . no
H4 C25 2.82(4) . 3_544 no
H4 H25 2.47(5) . 3_544 no
H4O N1 1.62(5) . 2_654 no
H4O H1 2.56(6) . 2_654 no
H4O C5 2.59(5) . 2_654 no
H4O C1 2.55(5) . 2_654 no
H5 O7 2.62(3) . 3_544 no
H5A O5 2.11(3) . 1_556 no
H5A C8 2.63(3) . . no
H5A H5O 2.53(5) . 1_556 no
H5A H8 2.20(4) . . no
H5O O3 1.73(3) . . no
H5O C19 2.31(4) . . no
H5O H5A 2.53(5) . 1_554 no
H6A H8B 2.42(7) . 1_545 no
H6A C26 3.08(8) . 3_544 no
H6A H24 2.56(7) . 1_545 no
H6A O6 2.45(8) . 3_544 no
H6B O1 2.16(4) . 3_545 no
H6B O2 2.72(4) . . no
H7 H15 2.59(5) . 1_556 no
H7 O1 2.45(3) . . no
H7A N3 2.15(3) . 2_664 no
H7A H17 2.40(5) . . no
H7A H3B 2.58(6) . 2_664 no
H7B H15 2.44(5) . . no
H7B O6 2.22(4) . 1_554 no
H7B O1 2.90(4) . 1_554 no
H8 H15 2.55(5) . 1_556 no
H8 N5 2.65(3) . . no
H8 H5A 2.20(4) . . no
H8A H22 2.39(5) . . no
H8A O3 2.28(4) . 1_566 no
H8B N6 2.28(3) . 1_565 no
H8B H6A 2.42(7) . 1_565 no
H8B H24 2.34(4) . . no
H8O O6 1.51(5) . . no
H8O H3B 2.57(7) . . no
H8O C26 2.06(4) . . no
H10 O2 2.60(3) . . no
H10 C17 2.92(3) . 4_456 no
H10 C18 2.74(3) . 4_456 no
H10 H18 2.42(5) . 4_456 no
H11 O4 2.60(3) . 4_456 no
H15 C7 2.75(4) . 1_554 no
H15 C8 2.66(4) . 1_554 no
H15 H7 2.59(5) . 1_554 no
H15 H7B 2.44(5) . . no
H15 H8 2.55(5) . 1_554 no
H17 O8 2.89(3) . 2_664 no
H17 H7A 2.40(5) . . no
H18 O4 2.45(3) . . no
H18 C22 2.95(3) . 2_664 no
H18 H22 2.40(5) . 2_664 no
H18 H10 2.42(5) . 4_554 no
H22 H8A 2.39(5) . . no
H22 C1 2.89(4) . 2_665 no
H22 C2 2.85(4) . 2_665 no
H22 C18 3.09(4) . 2_665 no
H22 H18 2.40(5) . 2_665 no
H24 N6 2.94(3) . 1_565 no
H24 H6A 2.56(7) . 1_565 no
H24 H8B 2.34(4) . . no
H25 O7 2.38(3) . . no
H25 O5 2.71(3) . 3_555 no
H25 C4 3.05(3) . 3_555 no
H25 C14 2.82(3) . 3_555 no
H25 C15 2.87(3) . 3_555 no
H25 H4 2.47(5) . 3_555 no

loop_
_geom_hbond_atom_site_label_D
_geom_hbond_atom_site_label_H
_geom_hbond_atom_site_label_A
_geom_hbond_distance_DH
_geom_hbond_distance_HA
_geom_hbond_distance_DA
_geom_hbond_angle_DHA
_geom_hbond_site_symmetry_A
_geom_hbond_publ_flag
N2 H2N O8 0.88(4) 2.17(4) 3.021(3) 164(4) 2_664 yes
N3 H3A O2 1.01(5) 2.12(5) 3.044(4) 150(4) 3_554 yes
O4 H4O N1 0.97(5) 1.62(5) 2.580(3) 173(5) 2_654 yes
N5 H5A O5 0.94(3) 2.11(3) 3.033(3) 166(3) 1_556 yes
O5 H5O O3 0.96(3) 1.73(3) 2.589(3) 148(3) . yes
N6 H6A O6 0.96(8) 2.45(8) 3.270(4) 143(5) 3_544 yes
N6 H6B O1 0.88(4) 2.16(4) 3.015(4) 162(3) 3_545 yes
N7 H7A N3 0.97(3) 2.15(3) 3.100(4) 167(3) 2_664 yes
N7 H7B O6 0.94(4) 2.22(4) 3.023(3) 143(3) 1_554 yes
O7 H7O N4 1.18(5) 1.38(5) 2.559(3) 178(6) . yes
N8 H8A O3 0.85(4) 2.28(4) 3.057(3) 152(3) 1_566 yes
N8 H8B N6 0.90(3) 2.28(3) 3.174(4) 173(3) 1_565 yes
O8 H8O O6 1.07(5) 1.51(5) 2.557(3) 165(4) . yes
C7 H7 O1 0.91(3) 2.45(3) 3.356(4) 170(3) . yes
C18 H18 O4 0.91(3) 2.45(3) 2.765(3) 101(2) . yes
C25 H25 O7 1.01(3) 2.38(3) 2.786(3) 102.6(19) . yes

loop_
_geom_torsion_atom_site_label_1
_geom_torsion_atom_site_label_2
_geom_torsion_atom_site_label_3
_geom_torsion_atom_site_label_4
_geom_torsion
_geom_torsion_site_symmetry_1
_geom_torsion_site_symmetry_2
_geom_torsion_site_symmetry_3
_geom_torsion_site_symmetry_4
_geom_torsion_publ_flag
C11 N4 C7 C8 -0.8(4) . . . . no
C7 N4 C11 C10 0.4(4) . . . . no
N6 N5 C12 O2 1.5(5) . . . . no
N6 N5 C12 C9 -177.5(3) . . . . no
C1 N1 C5 C4 0.4(4) . . . . no
C5 N1 C1 C2 -0.8(4) . . . . no
N3 N2 C6 C3 -179.3(3) . . . . no
N3 N2 C6 O1 0.7(5) . . . . no
N4 C7 C8 C9 0.2(4) . . . . no
C7 C8 C9 C12 178.8(3) . . . . no
C7 C8 C9 C10 0.7(4) . . . . no
C10 C9 C12 N5 -154.7(3) . . . . no
C12 C9 C10 C11 -179.3(3) . . . . no
C8 C9 C12 O2 -151.9(3) . . . . no
C8 C9 C10 C11 -1.1(4) . . . . no
C10 C9 C12 O2 26.3(4) . . . . no
C8 C9 C12 N5 27.2(4) . . . . no
C9 C10 C11 N4 0.5(4) . . . . no
C26 C20 C21 O8 5.7(4) . . . . no
C26 C20 C25 C24 174.1(3) . . . . no
C21 C20 C26 O6 1.2(4) . . . . no
C21 C20 C25 C24 -3.5(4) . . . . no
C25 C20 C26 O6 -176.4(3) . . . . no
C25 C20 C26 O7 2.4(4) . . . . no
C25 C20 C21 C22 3.6(4) . . . . no
C21 C20 C26 O7 180.0(3) . . . . no
C26 C20 C21 C22 -174.1(3) . . . . no
C25 C20 C21 O8 -176.6(2) . . . . no
O8 C21 C22 C23 180.0(2) . . . . no
C20 C21 C22 C23 -0.3(4) . . . . no
C21 C22 C23 C24 -3.4(4) . . . . no
C21 C22 C23 N8 179.2(3) . . . . no
C22 C23 C24 C25 3.5(4) . . . . no
N8 C23 C24 C25 -179.0(3) . . . . no
C23 C24 C25 C20 0.0(4) . . . . no
C18 C13 C14 C15 0.7(4) . . . . no
C19 C13 C18 C17 178.0(3) . . . . no
C19 C13 C14 C15 -177.8(3) . . . . no
C14 C13 C18 C17 -0.5(4) . . . . no
C18 C13 C19 O3 171.7(3) . . . . no
C18 C13 C19 O4 -8.6(4) . . . . no
C19 C13 C14 O5 1.5(4) . . . . no
C14 C13 C19 O4 169.8(3) . . . . no
C18 C13 C14 O5 180.0(3) . . . . no
C14 C13 C19 O3 -9.8(4) . . . . no
C13 C14 C15 C16 0.3(4) . . . . no
O5 C14 C15 C16 -179.0(3) . . . . no
C14 C15 C16 N7 -179.6(3) . . . . no
C14 C15 C16 C17 -1.5(4) . . . . no
C15 C16 C17 C18 1.7(4) . . . . no
N7 C16 C17 C18 179.8(3) . . . . no
C16 C17 C18 C13 -0.7(4) . . . . no
N1 C1 C2 C3 0.4(4) . . . . no
C1 C2 C3 C4 0.4(4) . . . . no
C1 C2 C3 C6 179.2(3) . . . . no
C2 C3 C6 N2 25.7(4) . . . . no
C4 C3 C6 O1 24.5(4) . . . . no
C4 C3 C6 N2 -155.5(3) . . . . no
C2 C3 C6 O1 -154.3(3) . . . . no
C2 C3 C4 C5 -0.8(4) . . . . no
C6 C3 C4 C5 -179.6(3) . . . . no
C3 C4 C5 N1 0.4(4) . . . . no
